data_4516250
loop_
_publ_author_name
'Laffoon, Summer D.'
'Chan, Vincent S.'
'Fickes, Michael G.'
'Kotecki, Brian'
'Ickes, Andrew R.'
'Henle, Jeremy'
'Napolitano, Jos\'e G.'
'Franczyk, Thaddeus S.'
'Dunn, Travis B.'
'Barnes, David M.'
'Haight, Anthony R.'
'Henry, Rodger F.'
'Shekhar, Shashank'

_publ_section_title
;
 Pd-Catalyzed Cross-Coupling Reactions Promoted by Biaryl Phosphorinane
 Ligands
;
_journal_name_full 'ACS Catalysis'
_journal_page_first 11691
_journal_paper_doi 10.1021/acscatal.9b03012
_journal_year 2019
_chemical_formula_moiety 'C43 H61 O2 P, 0.06(H2 O)'
_chemical_formula_sum 'C43 H61.12 O2.06 P'
_chemical_formula_weight 641.85
_chemical_name_common AdBrettPhos
_space_group_crystal_system triclinic
_space_group_IT_number 2
_space_group_name_Hall '-P 1'
_space_group_name_H-M_alt 'P -1'
_atom_sites_solution_hydrogens geom
_audit_creation_method SHELXL-2016/6
_cell_angle_alpha 97.751(4)
_cell_angle_beta 102.559(4)
_cell_angle_gamma 102.096(4)
_cell_formula_units_Z 4
_cell_length_a 12.838(4)
_cell_length_b 16.357(5)
_cell_length_c 19.029(5)
_cell_measurement_reflns_used 4425
_cell_measurement_temperature 296(2)
_cell_measurement_theta_max 21.518
_cell_measurement_theta_min 2.239
_cell_volume 3744.9(19)
_computing_structure_refinement 'SHELXL-2016/6 (Sheldrick, 2016)'
_computing_structure_solution 'SHELXT 2014/4 (Sheldrick, 2014)'
_diffrn_ambient_temperature 296(2)
_diffrn_measured_fraction_theta_full 0.999
_diffrn_measured_fraction_theta_max 0.990
_diffrn_measurement_device_type CCD
_diffrn_measurement_method 'Omega Scan'
_diffrn_radiation_type MoK\a
_diffrn_radiation_wavelength 0.71073
_diffrn_reflns_av_R_equivalents 0.0788
_diffrn_reflns_av_unetI/netI 0.1186
_diffrn_reflns_Laue_measured_fraction_full 0.999
_diffrn_reflns_Laue_measured_fraction_max 0.990
_diffrn_reflns_limit_h_max 16
_diffrn_reflns_limit_h_min -16
_diffrn_reflns_limit_k_max 20
_diffrn_reflns_limit_k_min -20
_diffrn_reflns_limit_l_max 24
_diffrn_reflns_limit_l_min -24
_diffrn_reflns_number 43918
_diffrn_reflns_point_group_measured_fraction_full 0.999
_diffrn_reflns_point_group_measured_fraction_max 0.990
_diffrn_reflns_theta_full 25.242
_diffrn_reflns_theta_max 27.131
_diffrn_reflns_theta_min 1.297
_diffrn_source 'Sealed Tube'
_exptl_absorpt_coefficient_mu 0.108
_exptl_absorpt_correction_type multi-scan
_exptl_crystal_colour Colourless
_exptl_crystal_density_diffrn 1.138
_exptl_crystal_description Plate
_exptl_crystal_F_000 1401.9
_exptl_crystal_size_max 0.200
_exptl_crystal_size_mid 0.200
_exptl_crystal_size_min 0.030
_exptl_transmission_factor_max 1
_exptl_transmission_factor_min 0.912
_refine_diff_density_max 0.687
_refine_diff_density_min -0.280
_refine_diff_density_rms 0.051
_refine_ls_extinction_method none
_refine_ls_goodness_of_fit_ref 0.909
_refine_ls_hydrogen_treatment constr
_refine_ls_matrix_type full
_refine_ls_number_parameters 879
_refine_ls_number_reflns 16418
_refine_ls_number_restraints 14
_refine_ls_restrained_S_all 0.910
_refine_ls_R_factor_all 0.1590
_refine_ls_R_factor_gt 0.0655
_refine_ls_shift/su_max 0.001
_refine_ls_shift/su_mean 0.000
_refine_ls_structure_factor_coef Fsqd
_refine_ls_weighting_details 'w=1/[\s^2^(Fo^2^)+(0.1000P)^2^+0.5596P] where P=(Fo^2^+2Fc^2^)/3'
_refine_ls_weighting_scheme calc
_refine_ls_wR_factor_gt 0.1506
_refine_ls_wR_factor_ref 0.1959
_reflns_Friedel_coverage 0.000
_reflns_number_gt 8030
_reflns_number_total 16418
_reflns_threshold_expression 'I > 2\s(I)'
_cod_data_source_file cs9b03012_si_001.cif
_cod_data_source_block AdBrettPhos
_cod_original_cell_volume 3745.0(18)
_cod_database_code 4516250
_shelx_shelxl_version_number 2016/6
_shelx_space_group_comment
;
The symmetry employed for this shelxl refinement is uniquely defined
by the following loop, which should always be used as a source of
symmetry information in preference to the above space-group names.
They are only intended as comments.
;
_shelx_estimated_absorpt_t_min 0.979
_shelx_estimated_absorpt_t_max 0.997

loop_
_space_group_symop_operation_xyz
'x, y, z'
'-x, -y, -z'

loop_
_atom_site_label
_atom_site_type_symbol
_atom_site_fract_x
_atom_site_fract_y
_atom_site_fract_z
_atom_site_U_iso_or_equiv
_atom_site_adp_type
_atom_site_occupancy
_atom_site_site_symmetry_order
_atom_site_calc_flag
_atom_site_refinement_flags_posn
_atom_site_refinement_flags_adp
_atom_site_refinement_flags_occupancy
_atom_site_disorder_assembly
_atom_site_disorder_group
O5 O 0.975(2) 0.9720(15) 0.5055(15) 0.083(8) Uiso 0.12 1 d . . P A -1
P1 P 0.73730(6) 0.30054(5) 1.03942(4) 0.02972(19) Uani 1 1 d . . . . .
O1 O 0.66213(17) 0.23023(13) 1.16849(11) 0.0415(5) Uani 1 1 d . . . . .
O2 O 0.89693(18) 0.03673(14) 1.03976(12) 0.0459(6) Uani 1 1 d . . . . .
C1 C 0.7489(2) 0.20030(17) 1.07387(15) 0.0291(7) Uani 1 1 d . . . . .
C2 C 0.7157(2) 0.17748(18) 1.13621(15) 0.0313(7) Uani 1 1 d . . . . .
C3 C 0.6306(3) 0.2120(2) 1.23205(19) 0.0606(11) Uani 1 1 d . . . . .
H3A H 0.579066 0.157340 1.220754 0.091 Uiso 1 1 calc R U . . .
H3B H 0.596842 0.254877 1.249790 0.091 Uiso 1 1 calc R U . . .
H3C H 0.694434 0.211278 1.269013 0.091 Uiso 1 1 calc R U . . .
C4 C 0.7370(2) 0.1075(2) 1.16339(16) 0.0364(7) Uani 1 1 d . . . . .
H4 H 0.711028 0.092737 1.203068 0.044 Uiso 1 1 calc R U . . .
C5 C 0.7971(3) 0.0588(2) 1.13197(17) 0.0400(8) Uani 1 1 d . . . . .
H5 H 0.812952 0.012121 1.151101 0.048 Uiso 1 1 calc R U . . .
C6 C 0.8333(2) 0.08000(19) 1.07205(16) 0.0342(7) Uani 1 1 d . . . . .
C7 C 0.9427(3) -0.0225(2) 1.0775(2) 0.0579(10) Uani 1 1 d . . . . .
H7A H 0.982673 0.005283 1.126563 0.087 Uiso 1 1 calc R U . . .
H7B H 0.991706 -0.043390 1.052166 0.087 Uiso 1 1 calc R U . . .
H7C H 0.884473 -0.069324 1.079072 0.087 Uiso 1 1 calc R U . . .
C8 C 0.8059(2) 0.14777(17) 1.04012(15) 0.0284(6) Uani 1 1 d . . . . .
C9 C 0.8371(2) 0.15416(18) 0.96855(16) 0.0304(7) Uani 1 1 d . . . . .
C10 C 0.7739(2) 0.09550(19) 0.90486(16) 0.0360(7) Uani 1 1 d . . . . .
C11 C 0.6741(3) 0.0257(2) 0.90395(18) 0.0456(8) Uani 1 1 d . . . . .
H11 H 0.656217 0.036947 0.951287 0.055 Uiso 1 1 calc R U . . .
C12 C 0.5719(3) 0.0227(2) 0.84407(19) 0.0554(10) Uani 1 1 d . . . . .
H12A H 0.582410 0.002196 0.797059 0.083 Uiso 1 1 calc R U . . .
H12B H 0.560061 0.078908 0.845409 0.083 Uiso 1 1 calc R U . . .
H12C H 0.509007 -0.014694 0.852062 0.083 Uiso 1 1 calc R U . . .
C13 C 0.6988(4) -0.0623(2) 0.8956(2) 0.0769(13) Uani 1 1 d . . . . .
H13A H 0.720260 -0.073880 0.850753 0.115 Uiso 1 1 calc R U . . .
H13B H 0.634072 -0.104818 0.894609 0.115 Uiso 1 1 calc R U . . .
H13C H 0.757481 -0.063269 0.936273 0.115 Uiso 1 1 calc R U . . .
C14 C 0.8082(3) 0.0962(2) 0.84012(17) 0.0443(8) Uani 1 1 d . . . . .
H14 H 0.765271 0.058097 0.797961 0.053 Uiso 1 1 calc R U . . .
C15 C 0.9027(3) 0.1511(2) 0.83631(18) 0.0470(9) Uani 1 1 d . . . . .
C16A C 0.9334(5) 0.1381(5) 0.7630(4) 0.0552(19) Uani 0.724(8) 1 d D . P B 1
H16A H 0.899442 0.079273 0.737254 0.066 Uiso 0.724(8) 1 calc R U P B 1
C17A C 0.8943(6) 0.1974(6) 0.7159(4) 0.085(3) Uani 0.724(8) 1 d D . P B 1
H17A H 0.815473 0.185657 0.704959 0.128 Uiso 0.724(8) 1 calc R U P B 1
H17B H 0.916885 0.189349 0.671057 0.128 Uiso 0.724(8) 1 calc R U P B 1
H17C H 0.925581 0.255100 0.741407 0.128 Uiso 0.724(8) 1 calc R U P B 1
C18A C 1.0593(5) 0.1560(5) 0.7731(4) 0.0650(19) Uani 0.724(8) 1 d D . P B 1
H18A H 1.075197 0.149651 0.725952 0.097 Uiso 0.724(8) 1 calc R U P B 1
H18B H 1.087559 0.116451 0.800123 0.097 Uiso 0.724(8) 1 calc R U P B 1
H18C H 1.093306 0.213039 0.799581 0.097 Uiso 0.724(8) 1 calc R U P B 1
C16B C 0.9579(15) 0.1772(12) 0.7705(11) 0.0552(19) Uani 0.276(8) 1 d D . P B 2
H16B H 0.991742 0.237838 0.774926 0.066 Uiso 0.276(8) 1 calc R U P B 2
C17B C 1.0343(17) 0.1151(14) 0.7630(12) 0.085(3) Uani 0.276(8) 1 d D . P B 2
H17D H 0.990039 0.059202 0.739306 0.128 Uiso 0.276(8) 1 calc R U P B 2
H17E H 1.075995 0.112769 0.810826 0.128 Uiso 0.276(8) 1 calc R U P B 2
H17F H 1.083782 0.135196 0.734292 0.128 Uiso 0.276(8) 1 calc R U P B 2
C18B C 0.8634(12) 0.1356(13) 0.7016(8) 0.0650(19) Uani 0.276(8) 1 d D . P B 2
H18D H 0.879092 0.159245 0.660467 0.097 Uiso 0.276(8) 1 calc R U P B 2
H18E H 0.795793 0.146400 0.709646 0.097 Uiso 0.276(8) 1 calc R U P B 2
H18F H 0.856366 0.075318 0.691918 0.097 Uiso 0.276(8) 1 calc R U P B 2
C19 C 0.9648(3) 0.2077(2) 0.89967(18) 0.0436(8) Uani 1 1 d . . . . .
H19 H 1.029022 0.245507 0.898063 0.052 Uiso 1 1 calc R U . . .
C20 C 0.9345(2) 0.20986(19) 0.96563(16) 0.0332(7) Uani 1 1 d . . . . .
C21 C 1.0115(3) 0.2681(2) 1.03436(18) 0.0445(8) Uani 1 1 d . . . . .
H21 H 0.966760 0.277768 1.068856 0.053 Uiso 1 1 calc R U . . .
C22 C 1.0679(3) 0.3554(2) 1.0229(2) 0.0656(11) Uani 1 1 d . . . . .
H22A H 1.118995 0.348986 0.993727 0.098 Uiso 1 1 calc R U . . .
H22B H 1.106687 0.390845 1.069627 0.098 Uiso 1 1 calc R U . . .
H22C H 1.013481 0.381201 0.998253 0.098 Uiso 1 1 calc R U . . .
C23 C 1.0974(3) 0.2244(3) 1.0708(2) 0.0738(13) Uani 1 1 d . . . . .
H23A H 1.060889 0.171742 1.081344 0.111 Uiso 1 1 calc R U . . .
H23B H 1.142657 0.260899 1.115549 0.111 Uiso 1 1 calc R U . . .
H23C H 1.142595 0.213280 1.038306 0.111 Uiso 1 1 calc R U . . .
C24 C 0.5853(2) 0.29149(19) 1.00165(16) 0.0331(7) Uani 1 1 d . . . . .
C25 C 0.5489(3) 0.2171(2) 0.93572(17) 0.0432(8) Uani 1 1 d . . . . .
H25A H 0.552972 0.164438 0.953027 0.052 Uiso 1 1 calc R U . . .
H25B H 0.598641 0.225947 0.904144 0.052 Uiso 1 1 calc R U . . .
C26 C 0.4306(3) 0.2095(2) 0.89157(19) 0.0549(10) Uani 1 1 d . . . . .
H26 H 0.409453 0.161524 0.850232 0.066 Uiso 1 1 calc R U . . .
C27 C 0.3526(3) 0.1943(3) 0.9412(2) 0.0658(11) Uani 1 1 d . . . . .
H27A H 0.277679 0.189408 0.913817 0.079 Uiso 1 1 calc R U . . .
H27B H 0.355292 0.141549 0.958636 0.079 Uiso 1 1 calc R U . . .
C28 C 0.3860(3) 0.2676(3) 1.0056(2) 0.0571(10) Uani 1 1 d . . . . .
H28 H 0.335810 0.257417 1.037403 0.069 Uiso 1 1 calc R U . . .
C29 C 0.5042(2) 0.2746(2) 1.04953(17) 0.0421(8) Uani 1 1 d . . . . .
H29A H 0.524541 0.320584 1.091671 0.050 Uiso 1 1 calc R U . . .
H29B H 0.507774 0.222116 1.067258 0.050 Uiso 1 1 calc R U . . .
C30 C 0.5753(3) 0.3729(2) 0.97115(18) 0.0415(8) Uani 1 1 d . . . . .
H30A H 0.597563 0.421281 1.011370 0.050 Uiso 1 1 calc R U . . .
H30B H 0.624278 0.382621 0.939219 0.050 Uiso 1 1 calc R U . . .
C31 C 0.4563(3) 0.3654(2) 0.92802(19) 0.0511(9) Uani 1 1 d . . . . .
H31 H 0.451976 0.418268 0.910080 0.061 Uiso 1 1 calc R U . . .
C32 C 0.4240(3) 0.2911(2) 0.86276(19) 0.0580(10) Uani 1 1 d . . . . .
H32A H 0.349646 0.286234 0.834363 0.070 Uiso 1 1 calc R U . . .
H32B H 0.473467 0.301085 0.831169 0.070 Uiso 1 1 calc R U . . .
C33 C 0.3793(3) 0.3500(3) 0.9782(2) 0.0629(11) Uani 1 1 d . . . . .
H33A H 0.400310 0.397097 1.019447 0.076 Uiso 1 1 calc R U . . .
H33B H 0.304282 0.346024 0.951544 0.076 Uiso 1 1 calc R U . . .
C34 C 0.7965(2) 0.39278(18) 1.12243(15) 0.0311(7) Uani 1 1 d . . . . .
C35 C 0.8526(3) 0.46680(19) 1.09001(17) 0.0406(8) Uani 1 1 d . . . . .
H35A H 0.904169 0.448230 1.064905 0.049 Uiso 1 1 calc R U . . .
H35B H 0.797327 0.482316 1.054377 0.049 Uiso 1 1 calc R U . . .
C36 C 0.9139(3) 0.5447(2) 1.15010(18) 0.0481(9) Uani 1 1 d . . . . .
H36 H 0.948513 0.590520 1.128100 0.058 Uiso 1 1 calc R U . . .
C37 C 1.0025(3) 0.5208(2) 1.20564(19) 0.0512(9) Uani 1 1 d . . . . .
H37A H 1.054877 0.502101 1.181399 0.061 Uiso 1 1 calc R U . . .
H37B H 1.041988 0.570011 1.243644 0.061 Uiso 1 1 calc R U . . .
C38 C 0.9483(3) 0.4496(2) 1.23955(17) 0.0428(8) Uani 1 1 d . . . . .
H38 H 1.004964 0.434186 1.275135 0.051 Uiso 1 1 calc R U . . .
C39 C 0.8868(2) 0.37169(19) 1.17986(17) 0.0381(8) Uani 1 1 d . . . . .
H39A H 0.853559 0.326351 1.202062 0.046 Uiso 1 1 calc R U . . .
H39B H 0.938589 0.351702 1.155843 0.046 Uiso 1 1 calc R U . . .
C40 C 0.7175(2) 0.4257(2) 1.16322(16) 0.0379(8) Uani 1 1 d . . . . .
H40A H 0.660575 0.440837 1.128547 0.045 Uiso 1 1 calc R U . . .
H40B H 0.682254 0.380934 1.185097 0.045 Uiso 1 1 calc R U . . .
C41 C 0.7794(3) 0.5036(2) 1.22319(18) 0.0447(8) Uani 1 1 d . . . . .
H41 H 0.727192 0.522929 1.248168 0.054 Uiso 1 1 calc R U . . .
C42 C 0.8330(3) 0.5751(2) 1.1896(2) 0.0538(10) Uani 1 1 d . . . . .
H42A H 0.871798 0.624403 1.227765 0.065 Uiso 1 1 calc R U . . .
H42B H 0.777060 0.591490 1.155162 0.065 Uiso 1 1 calc R U . . .
C43 C 0.8672(3) 0.4799(2) 1.27851(17) 0.0489(9) Uani 1 1 d . . . . .
H43A H 0.833144 0.434978 1.300825 0.059 Uiso 1 1 calc R U . . .
H43B H 0.905811 0.528886 1.316945 0.059 Uiso 1 1 calc R U . . .
P2 P 0.55968(6) 0.35733(5) 0.57936(4) 0.0332(2) Uani 1 1 d . . . . .
O3 O 0.68167(17) 0.31250(13) 0.72295(11) 0.0410(5) Uani 1 1 d . . . . .
O4 O 0.2944(2) 0.07449(16) 0.58443(15) 0.0694(8) Uani 1 1 d . . . . .
C44 C 0.4265(2) 0.19860(19) 0.58586(17) 0.0351(7) Uani 1 1 d . . . . .
C45 C 0.3942(3) 0.1300(2) 0.61966(19) 0.0449(8) Uani 1 1 d . . . . .
C46 C 0.2518(4) 0.0094(3) 0.6202(3) 0.1078(19) Uani 1 1 d . . . . .
H46A H 0.302391 -0.025992 0.628969 0.162 Uiso 1 1 calc R U . . .
H46B H 0.182183 -0.024528 0.589805 0.162 Uiso 1 1 calc R U . . .
H46C H 0.241893 0.034614 0.666099 0.162 Uiso 1 1 calc R U . . .
C47 C 0.4589(3) 0.1206(2) 0.6847(2) 0.0509(9) Uani 1 1 d . . . . .
H47 H 0.437178 0.073577 0.705433 0.061 Uiso 1 1 calc R U . . .
C48 C 0.5554(3) 0.1806(2) 0.71874(19) 0.0455(8) Uani 1 1 d . . . . .
H48 H 0.599238 0.173878 0.762372 0.055 Uiso 1 1 calc R U . . .
C49 C 0.5874(2) 0.25036(19) 0.68861(17) 0.0360(7) Uani 1 1 d . . . . .
C50 C 0.7310(3) 0.3154(2) 0.79782(17) 0.0536(10) Uani 1 1 d . . . . .
H50A H 0.677028 0.316597 0.825583 0.080 Uiso 1 1 calc R U . . .
H50B H 0.790315 0.365642 0.816009 0.080 Uiso 1 1 calc R U . . .
H50C H 0.759065 0.265883 0.802580 0.080 Uiso 1 1 calc R U . . .
C51 C 0.5248(2) 0.26170(18) 0.62112(16) 0.0321(7) Uani 1 1 d . . . . .
C52 C 0.3452(2) 0.20022(19) 0.51507(18) 0.0379(7) Uani 1 1 d . . . . .
C53 C 0.3387(3) 0.1481(2) 0.44890(19) 0.0452(8) Uani 1 1 d . . . . .
C54 C 0.4163(3) 0.0901(2) 0.4401(2) 0.0646(11) Uani 1 1 d . . . . .
H54 H 0.479731 0.107999 0.482971 0.077 Uiso 1 1 calc R U . . .
C55 C 0.4592(4) 0.0963(3) 0.3718(3) 0.0982(18) Uani 1 1 d . . . . .
H55A H 0.401922 0.066325 0.329125 0.147 Uiso 1 1 calc R U . . .
H55B H 0.521028 0.071301 0.375135 0.147 Uiso 1 1 calc R U . . .
H55C H 0.481614 0.154977 0.368092 0.147 Uiso 1 1 calc R U . . .
C56 C 0.3594(4) -0.0027(3) 0.4379(3) 0.0974(17) Uani 1 1 d . . . . .
H56A H 0.338440 -0.007460 0.482940 0.146 Uiso 1 1 calc R U . . .
H56B H 0.409177 -0.037952 0.431944 0.146 Uiso 1 1 calc R U . . .
H56C H 0.295023 -0.020883 0.397552 0.146 Uiso 1 1 calc R U . . .
C57 C 0.2543(3) 0.1445(2) 0.38774(19) 0.0536(10) Uani 1 1 d . . . . .
H57 H 0.251972 0.111090 0.343525 0.064 Uiso 1 1 calc R U . . .
C58 C 0.1733(3) 0.1887(2) 0.39010(19) 0.0499(9) Uani 1 1 d . . . . .
C59A C 0.0722(9) 0.1720(9) 0.3206(6) 0.0726(19) Uani 0.698(8) 1 d D . P C 1
H59A H 0.096280 0.154259 0.276728 0.087 Uiso 0.698(8) 1 calc R U P C 1
C60A C 0.0306(6) 0.2502(5) 0.3120(4) 0.112(3) Uani 0.698(8) 1 d D . P C 1
H60A H -0.018858 0.241275 0.264391 0.168 Uiso 0.698(8) 1 calc R U P C 1
H60B H 0.091625 0.297862 0.317211 0.168 Uiso 0.698(8) 1 calc R U P C 1
H60C H -0.007546 0.261355 0.349014 0.168 Uiso 0.698(8) 1 calc R U P C 1
C61A C -0.0167(9) 0.0990(6) 0.3285(7) 0.132(4) Uani 0.698(8) 1 d D . P C 1
H61A H -0.031491 0.111015 0.375662 0.198 Uiso 0.698(8) 1 calc R U P C 1
H61B H 0.007764 0.047398 0.324137 0.198 Uiso 0.698(8) 1 calc R U P C 1
H61C H -0.082724 0.092369 0.290742 0.198 Uiso 0.698(8) 1 calc R U P C 1
C59B C 0.086(2) 0.183(2) 0.3285(14) 0.0726(19) Uani 0.302(8) 1 d D . P C 2
H59B H 0.087135 0.243432 0.329078 0.087 Uiso 0.302(8) 1 calc R U P C 2
C60B C -0.026(2) 0.1484(15) 0.3394(14) 0.132(4) Uani 0.302(8) 1 d D . P C 2
H60D H -0.035718 0.089099 0.341612 0.198 Uiso 0.302(8) 1 calc R U P C 2
H60E H -0.081409 0.155074 0.299098 0.198 Uiso 0.302(8) 1 calc R U P C 2
H60F H -0.032849 0.178812 0.384307 0.198 Uiso 0.302(8) 1 calc R U P C 2
C61B C 0.0950(13) 0.1548(13) 0.2521(7) 0.111(8) Uani 0.302(8) 1 d D . P C 2
H61D H 0.167794 0.179240 0.248171 0.167 Uiso 0.302(8) 1 calc R U P C 2
H61E H 0.042099 0.172982 0.217797 0.167 Uiso 0.302(8) 1 calc R U P C 2
H61F H 0.080648 0.093794 0.241614 0.167 Uiso 0.302(8) 1 calc R U P C 2
C62 C 0.1810(3) 0.2380(2) 0.45605(19) 0.0466(9) Uani 1 1 d . . . . .
H62 H 0.127921 0.268306 0.458942 0.056 Uiso 1 1 calc R U . . .
C63 C 0.2631(2) 0.24503(19) 0.51837(17) 0.0376(7) Uani 1 1 d . . . . .
C64 C 0.2589(3) 0.2969(2) 0.58902(19) 0.0481(9) Uani 1 1 d . . . . .
H64 H 0.331521 0.307985 0.623356 0.058 Uiso 1 1 calc R U . . .
C65 C 0.2349(3) 0.3826(2) 0.5797(2) 0.0670(12) Uani 1 1 d . . . . .
H65A H 0.285639 0.411987 0.555673 0.101 Uiso 1 1 calc R U . . .
H65B H 0.242960 0.415993 0.626936 0.101 Uiso 1 1 calc R U . . .
H65C H 0.160977 0.373781 0.550529 0.101 Uiso 1 1 calc R U . . .
C66 C 0.1747(4) 0.2471(3) 0.6232(3) 0.0882(15) Uani 1 1 d . . . . .
H66A H 0.103256 0.232332 0.589416 0.132 Uiso 1 1 calc R U . . .
H66B H 0.172675 0.281531 0.667654 0.132 Uiso 1 1 calc R U . . .
H66C H 0.195292 0.196117 0.633918 0.132 Uiso 1 1 calc R U . . .
C67 C 0.6876(2) 0.34762(19) 0.54817(16) 0.0340(7) Uani 1 1 d . . . . .
C68 C 0.7910(3) 0.3400(2) 0.60300(17) 0.0423(8) Uani 1 1 d . . . . .
H68A H 0.772340 0.291206 0.625739 0.051 Uiso 1 1 calc R U . . .
H68B H 0.817527 0.390542 0.641292 0.051 Uiso 1 1 calc R U . . .
C69 C 0.8824(3) 0.3299(2) 0.56434(19) 0.0497(9) Uani 1 1 d . . . . .
H69 H 0.947503 0.325965 0.600443 0.060 Uiso 1 1 calc R U . . .
C70 C 0.8423(3) 0.2492(2) 0.5057(2) 0.0575(10) Uani 1 1 d . . . . .
H70A H 0.824056 0.200009 0.528081 0.069 Uiso 1 1 calc R U . . .
H70B H 0.900053 0.242368 0.481589 0.069 Uiso 1 1 calc R U . . .
C71 C 0.7408(3) 0.2556(2) 0.44967(19) 0.0514(9) Uani 1 1 d . . . . .
H71 H 0.714249 0.203638 0.412020 0.062 Uiso 1 1 calc R U . . .
C72 C 0.6501(3) 0.2667(2) 0.48833(18) 0.0464(8) Uani 1 1 d . . . . .
H72A H 0.629967 0.217477 0.510271 0.056 Uiso 1 1 calc R U . . .
H72B H 0.585348 0.269925 0.452443 0.056 Uiso 1 1 calc R U . . .
C73 C 0.7200(3) 0.4237(2) 0.51030(17) 0.0393(8) Uani 1 1 d . . . . .
H73A H 0.656021 0.427731 0.474183 0.047 Uiso 1 1 calc R U . . .
H73B H 0.744793 0.476058 0.546496 0.047 Uiso 1 1 calc R U . . .
C74 C 0.8117(3) 0.4131(2) 0.47269(19) 0.0475(9) Uani 1 1 d . . . . .
H74 H 0.831104 0.462281 0.449592 0.057 Uiso 1 1 calc R U . . .
C75 C 0.9126(3) 0.4072(2) 0.5289(2) 0.0523(9) Uani 1 1 d . . . . .
H75A H 0.938701 0.458652 0.566159 0.063 Uiso 1 1 calc R U . . .
H75B H 0.971072 0.401521 0.505205 0.063 Uiso 1 1 calc R U . . .
C76 C 0.7710(3) 0.3320(2) 0.41412(19) 0.0537(10) Uani 1 1 d . . . . .
H76A H 0.707096 0.335947 0.377869 0.064 Uiso 1 1 calc R U . . .
H76B H 0.828208 0.325355 0.389474 0.064 Uiso 1 1 calc R U . . .
C77 C 0.5931(2) 0.45720(18) 0.65444(16) 0.0348(7) Uani 1 1 d . . . . .
C78 C 0.7140(2) 0.4981(2) 0.69705(17) 0.0401(8) Uani 1 1 d . . . . .
H78A H 0.742416 0.458469 0.724772 0.048 Uiso 1 1 calc R U . . .
H78B H 0.758288 0.510596 0.662726 0.048 Uiso 1 1 calc R U . . .
C79 C 0.7225(3) 0.5804(2) 0.74941(19) 0.0497(9) Uani 1 1 d . . . . .
H79 H 0.799728 0.605071 0.775887 0.060 Uiso 1 1 calc R U . . .
C80 C 0.6545(3) 0.5612(2) 0.8046(2) 0.0551(10) Uani 1 1 d . . . . .
H80A H 0.661096 0.613056 0.838427 0.066 Uiso 1 1 calc R U . . .
H80B H 0.681364 0.521102 0.832585 0.066 Uiso 1 1 calc R U . . .
C81 C 0.5341(3) 0.5233(2) 0.7628(2) 0.0521(9) Uani 1 1 d . . . . .
H81 H 0.489884 0.510794 0.797773 0.063 Uiso 1 1 calc R U . . .
C82 C 0.5241(3) 0.4407(2) 0.71014(18) 0.0433(8) Uani 1 1 d . . . . .
H82A H 0.447447 0.416530 0.684190 0.052 Uiso 1 1 calc R U . . .
H82B H 0.548930 0.399857 0.737996 0.052 Uiso 1 1 calc R U . . .
C83 C 0.5508(3) 0.5232(2) 0.61230(19) 0.0464(9) Uani 1 1 d . . . . .
H83A H 0.593343 0.535908 0.577046 0.056 Uiso 1 1 calc R U . . .
H83B H 0.474398 0.499546 0.585585 0.056 Uiso 1 1 calc R U . . .
C84 C 0.5605(3) 0.6058(2) 0.6654(2) 0.0575(10) Uani 1 1 d . . . . .
H84 H 0.533334 0.646457 0.637428 0.069 Uiso 1 1 calc R U . . .
C85 C 0.6805(3) 0.6440(2) 0.7061(2) 0.0604(10) Uani 1 1 d . . . . .
H85A H 0.687306 0.696587 0.739110 0.072 Uiso 1 1 calc R U . . .
H85B H 0.724072 0.656906 0.671374 0.072 Uiso 1 1 calc R U . . .
C86 C 0.4920(3) 0.5867(2) 0.7198(2) 0.0628(11) Uani 1 1 d . . . . .
H86A H 0.497457 0.638758 0.753037 0.075 Uiso 1 1 calc R U . . .
H86B H 0.415219 0.563148 0.693852 0.075 Uiso 1 1 calc R U . . .

loop_
_atom_site_aniso_label
_atom_site_aniso_U_11
_atom_site_aniso_U_22
_atom_site_aniso_U_33
_atom_site_aniso_U_23
_atom_site_aniso_U_13
_atom_site_aniso_U_12
P1 0.0293(4) 0.0317(4) 0.0309(4) 0.0073(3) 0.0094(3) 0.0109(3)
O1 0.0507(14) 0.0489(14) 0.0366(13) 0.0127(10) 0.0243(11) 0.0212(11)
O2 0.0588(15) 0.0509(14) 0.0467(14) 0.0210(11) 0.0242(12) 0.0356(12)
C1 0.0269(15) 0.0291(16) 0.0307(16) 0.0071(13) 0.0059(13) 0.0063(13)
C2 0.0307(16) 0.0357(17) 0.0269(16) 0.0033(13) 0.0078(13) 0.0080(13)
C3 0.089(3) 0.057(2) 0.052(2) 0.0098(19) 0.042(2) 0.026(2)
C4 0.0388(18) 0.0447(19) 0.0306(17) 0.0127(15) 0.0138(14) 0.0124(15)
C5 0.050(2) 0.0387(19) 0.0386(19) 0.0165(15) 0.0145(16) 0.0180(16)
C6 0.0374(17) 0.0376(18) 0.0315(17) 0.0080(14) 0.0103(14) 0.0155(14)
C7 0.074(3) 0.060(2) 0.065(3) 0.031(2) 0.030(2) 0.045(2)
C8 0.0264(15) 0.0313(16) 0.0280(16) 0.0074(13) 0.0044(12) 0.0099(13)
C9 0.0330(16) 0.0326(17) 0.0342(17) 0.0126(14) 0.0150(14) 0.0163(13)
C10 0.0399(18) 0.0378(18) 0.0350(18) 0.0125(14) 0.0095(15) 0.0164(15)
C11 0.052(2) 0.044(2) 0.0355(19) 0.0060(15) 0.0075(16) 0.0056(17)
C12 0.050(2) 0.054(2) 0.050(2) -0.0027(18) 0.0012(18) 0.0049(18)
C13 0.086(3) 0.051(3) 0.082(3) 0.018(2) 0.002(3) 0.007(2)
C14 0.051(2) 0.057(2) 0.0277(18) 0.0079(16) 0.0081(16) 0.0210(18)
C15 0.051(2) 0.072(3) 0.0315(19) 0.0221(18) 0.0171(17) 0.030(2)
C16A 0.054(4) 0.074(6) 0.043(3) 0.023(4) 0.022(3) 0.010(4)
C17A 0.121(6) 0.110(7) 0.072(5) 0.057(5) 0.055(4) 0.075(5)
C18A 0.069(4) 0.088(5) 0.054(4) 0.027(4) 0.036(3) 0.027(4)
C16B 0.054(4) 0.074(6) 0.043(3) 0.023(4) 0.022(3) 0.010(4)
C17B 0.121(6) 0.110(7) 0.072(5) 0.057(5) 0.055(4) 0.075(5)
C18B 0.069(4) 0.088(5) 0.054(4) 0.027(4) 0.036(3) 0.027(4)
C19 0.0374(18) 0.054(2) 0.048(2) 0.0203(18) 0.0189(17) 0.0138(16)
C20 0.0320(16) 0.0368(17) 0.0371(18) 0.0113(14) 0.0143(14) 0.0138(14)
C21 0.0337(18) 0.052(2) 0.048(2) 0.0042(17) 0.0169(16) 0.0065(16)
C22 0.062(3) 0.052(2) 0.081(3) 0.007(2) 0.029(2) 0.003(2)
C23 0.057(3) 0.071(3) 0.074(3) 0.007(2) -0.013(2) 0.008(2)
C24 0.0304(16) 0.0404(18) 0.0302(17) 0.0092(14) 0.0079(13) 0.0109(14)
C25 0.0393(19) 0.044(2) 0.0411(19) 0.0016(16) 0.0028(15) 0.0098(15)
C26 0.043(2) 0.064(3) 0.044(2) 0.0018(18) -0.0052(17) 0.0078(18)
C27 0.038(2) 0.085(3) 0.061(3) 0.015(2) -0.0029(19) 0.002(2)
C28 0.035(2) 0.085(3) 0.052(2) 0.018(2) 0.0141(17) 0.0130(19)
C29 0.0326(18) 0.054(2) 0.0387(19) 0.0096(16) 0.0091(15) 0.0081(15)
C30 0.0377(18) 0.046(2) 0.045(2) 0.0138(16) 0.0099(15) 0.0168(15)
C31 0.045(2) 0.062(2) 0.052(2) 0.0196(19) 0.0063(18) 0.0260(18)
C32 0.043(2) 0.082(3) 0.046(2) 0.017(2) 0.0001(17) 0.018(2)
C33 0.040(2) 0.090(3) 0.064(3) 0.015(2) 0.0103(19) 0.032(2)
C34 0.0312(16) 0.0310(16) 0.0316(17) 0.0064(13) 0.0081(13) 0.0082(13)
C35 0.0442(19) 0.0363(18) 0.0404(19) 0.0090(15) 0.0108(15) 0.0069(15)
C36 0.056(2) 0.0338(19) 0.047(2) 0.0064(16) 0.0106(18) -0.0008(16)
C37 0.0378(19) 0.051(2) 0.055(2) -0.0038(18) 0.0091(17) 0.0020(17)
C38 0.0405(19) 0.047(2) 0.0346(18) 0.0015(15) -0.0008(15) 0.0113(16)
C39 0.0349(17) 0.0389(18) 0.0395(18) 0.0060(15) 0.0052(14) 0.0122(15)
C40 0.0351(17) 0.0437(19) 0.0348(18) 0.0019(15) 0.0093(14) 0.0126(15)
C41 0.043(2) 0.044(2) 0.044(2) -0.0040(16) 0.0086(16) 0.0146(16)
C42 0.060(2) 0.039(2) 0.053(2) -0.0032(17) -0.0016(19) 0.0149(18)
C43 0.054(2) 0.048(2) 0.0350(19) -0.0023(16) 0.0055(17) 0.0058(17)
P2 0.0292(4) 0.0349(5) 0.0353(5) 0.0093(4) 0.0041(3) 0.0102(3)
O3 0.0374(12) 0.0498(14) 0.0340(12) 0.0141(10) 0.0044(10) 0.0078(11)
O4 0.0546(16) 0.0488(16) 0.090(2) 0.0190(15) 0.0054(15) -0.0087(13)
C44 0.0335(17) 0.0332(17) 0.0408(18) 0.0050(14) 0.0101(14) 0.0137(14)
C45 0.0379(19) 0.0331(18) 0.060(2) 0.0066(17) 0.0095(17) 0.0040(15)
C46 0.075(3) 0.075(3) 0.159(5) 0.052(3) 0.017(3) -0.019(3)
C47 0.060(2) 0.0344(19) 0.061(2) 0.0194(17) 0.017(2) 0.0090(17)
C48 0.053(2) 0.043(2) 0.044(2) 0.0143(16) 0.0138(17) 0.0143(17)
C49 0.0325(17) 0.0359(18) 0.0415(19) 0.0066(15) 0.0123(15) 0.0100(14)
C50 0.048(2) 0.070(3) 0.038(2) 0.0139(18) 0.0031(17) 0.0102(19)
C51 0.0290(16) 0.0330(17) 0.0365(17) 0.0074(14) 0.0091(14) 0.0113(13)
C52 0.0309(17) 0.0324(17) 0.047(2) 0.0032(15) 0.0067(15) 0.0055(14)
C53 0.0354(18) 0.044(2) 0.049(2) -0.0030(17) 0.0045(16) 0.0095(15)
C54 0.048(2) 0.064(3) 0.069(3) -0.019(2) 0.000(2) 0.022(2)
C55 0.062(3) 0.121(4) 0.091(4) -0.047(3) 0.016(3) 0.025(3)
C56 0.094(4) 0.060(3) 0.129(4) -0.012(3) 0.010(3) 0.037(3)
C57 0.049(2) 0.058(2) 0.043(2) -0.0099(17) 0.0040(18) 0.0111(18)
C58 0.040(2) 0.062(2) 0.045(2) 0.0131(18) 0.0050(17) 0.0117(18)
C59A 0.051(4) 0.108(5) 0.046(4) 0.009(3) -0.011(3) 0.019(4)
C60A 0.064(5) 0.119(7) 0.137(7) 0.059(5) -0.032(4) 0.024(4)
C61A 0.093(5) 0.108(9) 0.133(7) 0.039(8) -0.055(5) -0.033(7)
C59B 0.051(4) 0.108(5) 0.046(4) 0.009(3) -0.011(3) 0.019(4)
C60B 0.093(5) 0.108(9) 0.133(7) 0.039(8) -0.055(5) -0.033(7)
C61B 0.078(11) 0.20(2) 0.026(8) 0.011(10) -0.012(7) 0.000(12)
C62 0.041(2) 0.049(2) 0.053(2) 0.0100(18) 0.0104(17) 0.0201(17)
C63 0.0311(17) 0.0378(18) 0.0436(19) 0.0066(15) 0.0082(15) 0.0097(14)
C64 0.0371(19) 0.054(2) 0.052(2) -0.0007(18) 0.0067(17) 0.0207(17)
C65 0.059(3) 0.058(3) 0.082(3) -0.005(2) 0.010(2) 0.031(2)
C66 0.106(4) 0.094(4) 0.088(3) 0.018(3) 0.061(3) 0.037(3)
C67 0.0361(17) 0.0360(17) 0.0337(17) 0.0117(14) 0.0107(14) 0.0120(14)
C68 0.0408(19) 0.058(2) 0.0375(19) 0.0162(16) 0.0110(15) 0.0272(17)
C69 0.043(2) 0.073(3) 0.046(2) 0.0198(19) 0.0143(17) 0.0315(19)
C70 0.070(3) 0.063(3) 0.059(2) 0.020(2) 0.032(2) 0.037(2)
C71 0.063(2) 0.052(2) 0.042(2) 0.0018(17) 0.0199(19) 0.0164(19)
C72 0.050(2) 0.042(2) 0.047(2) 0.0067(16) 0.0145(17) 0.0117(17)
C73 0.0370(18) 0.0433(19) 0.0403(19) 0.0127(15) 0.0079(15) 0.0146(15)
C74 0.049(2) 0.053(2) 0.051(2) 0.0224(18) 0.0225(18) 0.0176(17)
C75 0.041(2) 0.065(2) 0.057(2) 0.0122(19) 0.0187(18) 0.0174(18)
C76 0.058(2) 0.071(3) 0.041(2) 0.0139(19) 0.0199(18) 0.023(2)
C77 0.0298(16) 0.0325(17) 0.0395(18) 0.0063(14) 0.0031(14) 0.0080(13)
C78 0.0305(17) 0.045(2) 0.0422(19) 0.0035(15) 0.0081(15) 0.0082(15)
C79 0.041(2) 0.043(2) 0.056(2) -0.0045(17) 0.0077(17) 0.0044(16)
C80 0.053(2) 0.052(2) 0.055(2) -0.0061(18) 0.0126(19) 0.0149(18)
C81 0.048(2) 0.051(2) 0.061(2) 0.0016(19) 0.0250(19) 0.0160(18)
C82 0.0373(18) 0.043(2) 0.051(2) 0.0066(16) 0.0140(16) 0.0107(15)
C83 0.0397(19) 0.041(2) 0.059(2) 0.0144(17) 0.0066(17) 0.0138(16)
C84 0.058(2) 0.038(2) 0.076(3) 0.0088(19) 0.009(2) 0.0221(18)
C85 0.060(2) 0.037(2) 0.076(3) -0.0025(19) 0.015(2) 0.0048(18)
C86 0.053(2) 0.051(2) 0.088(3) 0.000(2) 0.023(2) 0.0252(19)

loop_
_atom_type_symbol
_atom_type_description
_atom_type_scat_dispersion_real
_atom_type_scat_dispersion_imag
_atom_type_scat_source
C C 0.0033 0.0016 'International Tables Vol C Tables 4.2.6.8 and 6.1.1.4'
H H 0.0000 0.0000 'International Tables Vol C Tables 4.2.6.8 and 6.1.1.4'
O O 0.0106 0.0060 'International Tables Vol C Tables 4.2.6.8 and 6.1.1.4'
P P 0.1023 0.0942 'International Tables Vol C Tables 4.2.6.8 and 6.1.1.4'

loop_
_geom_angle_atom_site_label_1
_geom_angle_atom_site_label_2
_geom_angle_atom_site_label_3
_geom_angle
C1 P1 C24 106.91(13)
C1 P1 C34 107.07(13)
C24 P1 C34 109.79(13)
C2 O1 C3 118.2(2)
C6 O2 C7 117.8(2)
C2 C1 C8 117.2(3)
C2 C1 P1 124.8(2)
C8 C1 P1 117.6(2)
C4 C2 O1 122.0(3)
C4 C2 C1 122.1(3)
O1 C2 C1 116.0(3)
O1 C3 H3A 109.5
O1 C3 H3B 109.5
H3A C3 H3B 109.5
O1 C3 H3C 109.5
H3A C3 H3C 109.5
H3B C3 H3C 109.5
C2 C4 C5 120.2(3)
C2 C4 H4 119.9
C5 C4 H4 119.9
C6 C5 C4 119.5(3)
C6 C5 H5 120.2
C4 C5 H5 120.2
O2 C6 C5 122.8(3)
O2 C6 C8 116.0(3)
C5 C6 C8 121.2(3)
O2 C7 H7A 109.5
O2 C7 H7B 109.5
H7A C7 H7B 109.5
O2 C7 H7C 109.5
H7A C7 H7C 109.5
H7B C7 H7C 109.5
C6 C8 C1 119.5(3)
C6 C8 C9 114.4(2)
C1 C8 C9 126.0(2)
C20 C9 C10 118.9(3)
C20 C9 C8 121.6(3)
C10 C9 C8 119.0(3)
C14 C10 C9 119.2(3)
C14 C10 C11 117.4(3)
C9 C10 C11 123.2(3)
C10 C11 C12 113.6(3)
C10 C11 C13 111.6(3)
C12 C11 C13 108.6(3)
C10 C11 H11 107.6
C12 C11 H11 107.6
C13 C11 H11 107.6
C11 C12 H12A 109.5
C11 C12 H12B 109.5
H12A C12 H12B 109.5
C11 C12 H12C 109.5
H12A C12 H12C 109.5
H12B C12 H12C 109.5
C11 C13 H13A 109.5
C11 C13 H13B 109.5
H13A C13 H13B 109.5
C11 C13 H13C 109.5
H13A C13 H13C 109.5
H13B C13 H13C 109.5
C15 C14 C10 122.5(3)
C15 C14 H14 118.8
C10 C14 H14 118.8
C14 C15 C19 117.7(3)
C14 C15 C16A 115.7(4)
C19 C15 C16A 126.4(4)
C14 C15 C16B 135.3(6)
C19 C15 C16B 106.5(6)
C17A C16A C15 111.1(6)
C17A C16A C18A 106.4(6)
C15 C16A C18A 112.1(5)
C17A C16A H16A 109.1
C15 C16A H16A 109.1
C18A C16A H16A 109.1
C16A C17A H17A 109.5
C16A C17A H17B 109.5
H17A C17A H17B 109.5
C16A C17A H17C 109.5
H17A C17A H17C 109.5
H17B C17A H17C 109.5
C16A C18A H18A 109.5
C16A C18A H18B 109.5
H18A C18A H18B 109.5
C16A C18A H18C 109.5
H18A C18A H18C 109.5
H18B C18A H18C 109.5
C18B C16B C17B 99.1(12)
C18B C16B C15 102.2(13)
C17B C16B C15 104.3(15)
C18B C16B H16B 116.3
C17B C16B H16B 116.3
C15 C16B H16B 116.3
C16B C17B H17D 109.5
C16B C17B H17E 109.5
H17D C17B H17E 109.5
C16B C17B H17F 109.5
H17D C17B H17F 109.5
H17E C17B H17F 109.5
C16B C18B H18D 109.5
C16B C18B H18E 109.5
H18D C18B H18E 109.5
C16B C18B H18F 109.5
H18D C18B H18F 109.5
H18E C18B H18F 109.5
C15 C19 C20 122.2(3)
C15 C19 H19 118.9
C20 C19 H19 118.9
C19 C20 C9 119.5(3)
C19 C20 C21 119.4(3)
C9 C20 C21 121.0(3)
C20 C21 C22 114.7(3)
C20 C21 C23 110.7(3)
C22 C21 C23 110.2(3)
C20 C21 H21 107.0
C22 C21 H21 107.0
C23 C21 H21 107.0
C21 C22 H22A 109.5
C21 C22 H22B 109.5
H22A C22 H22B 109.5
C21 C22 H22C 109.5
H22A C22 H22C 109.5
H22B C22 H22C 109.5
C21 C23 H23A 109.5
C21 C23 H23B 109.5
H23A C23 H23B 109.5
C21 C23 H23C 109.5
H23A C23 H23C 109.5
H23B C23 H23C 109.5
C29 C24 C25 107.3(3)
C29 C24 C30 109.0(2)
C25 C24 C30 107.1(2)
C29 C24 P1 120.8(2)
C25 C24 P1 104.6(2)
C30 C24 P1 107.2(2)
C24 C25 C26 111.2(3)
C24 C25 H25A 109.4
C26 C25 H25A 109.4
C24 C25 H25B 109.4
C26 C25 H25B 109.4
H25A C25 H25B 108.0
C32 C26 C27 109.7(3)
C32 C26 C25 109.8(3)
C27 C26 C25 109.2(3)
C32 C26 H26 109.4
C27 C26 H26 109.4
C25 C26 H26 109.4
C28 C27 C26 109.5(3)
C28 C27 H27A 109.8
C26 C27 H27A 109.8
C28 C27 H27B 109.8
C26 C27 H27B 109.8
H27A C27 H27B 108.2
C27 C28 C33 109.7(3)
C27 C28 C29 109.7(3)
C33 C28 C29 109.9(3)
C27 C28 H28 109.2
C33 C28 H28 109.2
C29 C28 H28 109.2
C24 C29 C28 110.7(3)
C24 C29 H29A 109.5
C28 C29 H29A 109.5
C24 C29 H29B 109.5
C28 C29 H29B 109.5
H29A C29 H29B 108.1
C31 C30 C24 111.1(3)
C31 C30 H30A 109.4
C24 C30 H30A 109.4
C31 C30 H30B 109.4
C24 C30 H30B 109.4
H30A C30 H30B 108.0
C33 C31 C32 110.3(3)
C33 C31 C30 109.4(3)
C32 C31 C30 108.9(3)
C33 C31 H31 109.4
C32 C31 H31 109.4
C30 C31 H31 109.4
C26 C32 C31 108.7(3)
C26 C32 H32A 109.9
C31 C32 H32A 109.9
C26 C32 H32B 109.9
C31 C32 H32B 109.9
H32A C32 H32B 108.3
C28 C33 C31 109.2(3)
C28 C33 H33A 109.8
C31 C33 H33A 109.8
C28 C33 H33B 109.8
C31 C33 H33B 109.8
H33A C33 H33B 108.3
C39 C34 C40 107.5(2)
C39 C34 C35 107.6(2)
C40 C34 C35 107.6(2)
C39 C34 P1 110.67(19)
C40 C34 P1 119.3(2)
C35 C34 P1 103.62(19)
C36 C35 C34 111.2(3)
C36 C35 H35A 109.4
C34 C35 H35A 109.4
C36 C35 H35B 109.4
C34 C35 H35B 109.4
H35A C35 H35B 108.0
C37 C36 C35 109.5(3)
C37 C36 C42 109.0(3)
C35 C36 C42 109.8(3)
C37 C36 H36 109.5
C35 C36 H36 109.5
C42 C36 H36 109.5
C38 C37 C36 109.2(3)
C38 C37 H37A 109.8
C36 C37 H37A 109.8
C38 C37 H37B 109.8
C36 C37 H37B 109.8
H37A C37 H37B 108.3
C37 C38 C43 109.5(3)
C37 C38 C39 109.9(3)
C43 C38 C39 109.4(3)
C37 C38 H38 109.3
C43 C38 H38 109.3
C39 C38 H38 109.3
C38 C39 C34 111.3(2)
C38 C39 H39A 109.4
C34 C39 H39A 109.4
C38 C39 H39B 109.4
C34 C39 H39B 109.4
H39A C39 H39B 108.0
C41 C40 C34 111.1(3)
C41 C40 H40A 109.4
C34 C40 H40A 109.4
C41 C40 H40B 109.4
C34 C40 H40B 109.4
H40A C40 H40B 108.0
C42 C41 C43 109.5(3)
C42 C41 C40 110.1(3)
C43 C41 C40 109.6(3)
C42 C41 H41 109.2
C43 C41 H41 109.2
C40 C41 H41 109.2
C41 C42 C36 109.2(3)
C41 C42 H42A 109.8
C36 C42 H42A 109.8
C41 C42 H42B 109.8
C36 C42 H42B 109.8
H42A C42 H42B 108.3
C41 C43 C38 109.2(3)
C41 C43 H43A 109.8
C38 C43 H43A 109.8
C41 C43 H43B 109.8
C38 C43 H43B 109.8
H43A C43 H43B 108.3
C51 P2 C67 104.54(13)
C51 P2 C77 108.30(14)
C67 P2 C77 109.97(13)
C49 O3 C50 118.7(2)
C45 O4 C46 118.1(3)
C45 C44 C51 119.2(3)
C45 C44 C52 114.6(3)
C51 C44 C52 126.0(3)
O4 C45 C47 123.0(3)
O4 C45 C44 115.7(3)
C47 C45 C44 121.3(3)
O4 C46 H46A 109.5
O4 C46 H46B 109.5
H46A C46 H46B 109.5
O4 C46 H46C 109.5
H46A C46 H46C 109.5
H46B C46 H46C 109.5
C48 C47 C45 120.0(3)
C48 C47 H47 120.0
C45 C47 H47 120.0
C49 C48 C47 120.2(3)
C49 C48 H48 119.9
C47 C48 H48 119.9
C48 C49 O3 121.2(3)
C48 C49 C51 121.7(3)
O3 C49 C51 117.1(3)
O3 C50 H50A 109.5
O3 C50 H50B 109.5
H50A C50 H50B 109.5
O3 C50 H50C 109.5
H50A C50 H50C 109.5
H50B C50 H50C 109.5
C44 C51 C49 117.5(3)
C44 C51 P2 118.4(2)
C49 C51 P2 123.9(2)
C53 C52 C63 118.7(3)
C53 C52 C44 121.6(3)
C63 C52 C44 119.0(3)
C57 C53 C52 119.2(3)
C57 C53 C54 117.0(3)
C52 C53 C54 123.7(3)
C55 C54 C53 112.6(4)
C55 C54 C56 109.4(4)
C53 C54 C56 110.8(3)
C55 C54 H54 108.0
C53 C54 H54 108.0
C56 C54 H54 108.0
C54 C55 H55A 109.5
C54 C55 H55B 109.5
H55A C55 H55B 109.5
C54 C55 H55C 109.5
H55A C55 H55C 109.5
H55B C55 H55C 109.5
C54 C56 H56A 109.5
C54 C56 H56B 109.5
H56A C56 H56B 109.5
C54 C56 H56C 109.5
H56A C56 H56C 109.5
H56B C56 H56C 109.5
C58 C57 C53 122.6(3)
C58 C57 H57 118.7
C53 C57 H57 118.7
C62 C58 C57 116.6(3)
C62 C58 C59B 120.8(13)
C57 C58 C59B 122.6(13)
C62 C58 C59A 123.9(6)
C57 C58 C59A 119.2(6)
C60A C59A C61A 111.8(8)
C60A C59A C58 112.2(8)
C61A C59A C58 107.5(9)
C60A C59A H59A 108.4
C61A C59A H59A 108.4
C58 C59A H59A 108.4
C59A C60A H60A 109.5
C59A C60A H60B 109.5
H60A C60A H60B 109.5
C59A C60A H60C 109.5
H60A C60A H60C 109.5
H60B C60A H60C 109.5
C59A C61A H61A 109.5
C59A C61A H61B 109.5
H61A C61A H61B 109.5
C59A C61A H61C 109.5
H61A C61A H61C 109.5
H61B C61A H61C 109.5
C58 C59B C61B 121(2)
C58 C59B C60B 114(2)
C61B C59B C60B 113.0(18)
C58 C59B H59B 101.7
C61B C59B H59B 101.7
C60B C59B H59B 101.7
C59B C60B H60D 109.5
C59B C60B H60E 109.5
H60D C60B H60E 109.5
C59B C60B H60F 109.5
H60D C60B H60F 109.5
H60E C60B H60F 109.5
C59B C61B H61D 109.5
C59B C61B H61E 109.5
H61D C61B H61E 109.5
C59B C61B H61F 109.5
H61D C61B H61F 109.5
H61E C61B H61F 109.5
C58 C62 C63 123.6(3)
C58 C62 H62 118.2
C63 C62 H62 118.2
C62 C63 C52 119.2(3)
C62 C63 C64 118.8(3)
C52 C63 C64 122.0(3)
C63 C64 C65 112.9(3)
C63 C64 C66 110.9(3)
C65 C64 C66 110.1(3)
C63 C64 H64 107.6
C65 C64 H64 107.6
C66 C64 H64 107.6
C64 C65 H65A 109.5
C64 C65 H65B 109.5
H65A C65 H65B 109.5
C64 C65 H65C 109.5
H65A C65 H65C 109.5
H65B C65 H65C 109.5
C64 C66 H66A 109.5
C64 C66 H66B 109.5
H66A C66 H66B 109.5
C64 C66 H66C 109.5
H66A C66 H66C 109.5
H66B C66 H66C 109.5
C72 C67 C68 107.3(3)
C72 C67 C73 107.0(3)
C68 C67 C73 108.7(2)
C72 C67 P2 104.9(2)
C68 C67 P2 120.5(2)
C73 C67 P2 107.8(2)
C67 C68 C69 110.9(3)
C67 C68 H68A 109.5
C69 C68 H68A 109.5
C67 C68 H68B 109.5
C69 C68 H68B 109.5
H68A C68 H68B 108.1
C70 C69 C75 109.6(3)
C70 C69 C68 109.7(3)
C75 C69 C68 109.6(3)
C70 C69 H69 109.3
C75 C69 H69 109.3
C68 C69 H69 109.3
C69 C70 C71 109.1(3)
C69 C70 H70A 109.9
C71 C70 H70A 109.9
C69 C70 H70B 109.9
C71 C70 H70B 109.9
H70A C70 H70B 108.3
C76 C71 C70 109.3(3)
C76 C71 C72 109.3(3)
C70 C71 C72 109.5(3)
C76 C71 H71 109.6
C70 C71 H71 109.6
C72 C71 H71 109.6
C71 C72 C67 111.7(3)
C71 C72 H72A 109.3
C67 C72 H72A 109.3
C71 C72 H72B 109.3
C67 C72 H72B 109.3
H72A C72 H72B 107.9
C74 C73 C67 111.0(3)
C74 C73 H73A 109.4
C67 C73 H73A 109.4
C74 C73 H73B 109.4
C67 C73 H73B 109.4
H73A C73 H73B 108.0
C75 C74 C76 109.6(3)
C75 C74 C73 109.8(3)
C76 C74 C73 109.2(3)
C75 C74 H74 109.4
C76 C74 H74 109.4
C73 C74 H74 109.4
C74 C75 C69 109.3(3)
C74 C75 H75A 109.8
C69 C75 H75A 109.8
C74 C75 H75B 109.8
C69 C75 H75B 109.8
H75A C75 H75B 108.3
C71 C76 C74 109.6(3)
C71 C76 H76A 109.8
C74 C76 H76A 109.8
C71 C76 H76B 109.8
C74 C76 H76B 109.8
H76A C76 H76B 108.2
C82 C77 C78 108.5(2)
C82 C77 C83 107.2(3)
C78 C77 C83 107.6(2)
C82 C77 P2 110.1(2)
C78 C77 P2 119.5(2)
C83 C77 P2 103.3(2)
C79 C78 C77 110.6(3)
C79 C78 H78A 109.5
C77 C78 H78A 109.5
C79 C78 H78B 109.5
C77 C78 H78B 109.5
H78A C78 H78B 108.1
C85 C79 C80 109.7(3)
C85 C79 C78 109.9(3)
C80 C79 C78 109.9(3)
C85 C79 H79 109.1
C80 C79 H79 109.1
C78 C79 H79 109.1
C79 C80 C81 108.7(3)
C79 C80 H80A 110.0
C81 C80 H80A 110.0
C79 C80 H80B 110.0
C81 C80 H80B 110.0
H80A C80 H80B 108.3
C86 C81 C80 109.8(3)
C86 C81 C82 109.8(3)
C80 C81 C82 109.7(3)
C86 C81 H81 109.2
C80 C81 H81 109.2
C82 C81 H81 109.2
C81 C82 C77 111.1(3)
C81 C82 H82A 109.4
C77 C82 H82A 109.4
C81 C82 H82B 109.4
C77 C82 H82B 109.4
H82A C82 H82B 108.0
C84 C83 C77 110.8(3)
C84 C83 H83A 109.5
C77 C83 H83A 109.5
C84 C83 H83B 109.5
C77 C83 H83B 109.5
H83A C83 H83B 108.1
C85 C84 C86 109.9(3)
C85 C84 C83 109.5(3)
C86 C84 C83 109.8(3)
C85 C84 H84 109.2
C86 C84 H84 109.2
C83 C84 H84 109.2
C84 C85 C79 109.0(3)
C84 C85 H85A 109.9
C79 C85 H85A 109.9
C84 C85 H85B 109.9
C79 C85 H85B 109.9
H85A C85 H85B 108.3
C81 C86 C84 109.0(3)
C81 C86 H86A 109.9
C84 C86 H86A 109.9
C81 C86 H86B 109.9
C84 C86 H86B 109.9
H86A C86 H86B 108.3

loop_
_geom_bond_atom_site_label_1
_geom_bond_atom_site_label_2
_geom_bond_distance
P1 C1 1.868(3)
P1 C24 1.894(3)
P1 C34 1.924(3)
O1 C2 1.373(3)
O1 C3 1.405(4)
O2 C6 1.375(3)
O2 C7 1.430(4)
C1 C2 1.414(4)
C1 C8 1.416(4)
C2 C4 1.372(4)
C3 H3A 0.9600
C3 H3B 0.9600
C3 H3C 0.9600
C4 C5 1.384(4)
C4 H4 0.9300
C5 C6 1.380(4)
C5 H5 0.9300
C6 C8 1.405(4)
C7 H7A 0.9600
C7 H7B 0.9600
C7 H7C 0.9600
C8 C9 1.511(4)
C9 C20 1.401(4)
C9 C10 1.407(4)
C10 C14 1.396(4)
C10 C11 1.523(4)
C11 C12 1.526(4)
C11 C13 1.532(5)
C11 H11 0.9800
C12 H12A 0.9600
C12 H12B 0.9600
C12 H12C 0.9600
C13 H13A 0.9600
C13 H13B 0.9600
C13 H13C 0.9600
C14 C15 1.372(5)
C14 H14 0.9300
C15 C19 1.385(5)
C15 C16A 1.531(8)
C15 C16B 1.63(2)
C16A C17A 1.495(8)
C16A C18A 1.544(7)
C16A H16A 0.9800
C17A H17A 0.9600
C17A H17B 0.9600
C17A H17C 0.9600
C18A H18A 0.9600
C18A H18B 0.9600
C18A H18C 0.9600
C16B C18B 1.541(14)
C16B C17B 1.567(15)
C16B H16B 0.9800
C17B H17D 0.9600
C17B H17E 0.9600
C17B H17F 0.9600
C18B H18D 0.9600
C18B H18E 0.9600
C18B H18F 0.9600
C19 C20 1.391(4)
C19 H19 0.9300
C20 C21 1.517(4)
C21 C22 1.526(5)
C21 C23 1.528(5)
C21 H21 0.9800
C22 H22A 0.9600
C22 H22B 0.9600
C22 H22C 0.9600
C23 H23A 0.9600
C23 H23B 0.9600
C23 H23C 0.9600
C24 C29 1.533(4)
C24 C25 1.539(4)
C24 C30 1.541(4)
C25 C26 1.539(4)
C25 H25A 0.9700
C25 H25B 0.9700
C26 C32 1.521(5)
C26 C27 1.525(5)
C26 H26 0.9800
C27 C28 1.511(5)
C27 H27A 0.9700
C27 H27B 0.9700
C28 C33 1.520(5)
C28 C29 1.537(4)
C28 H28 0.9800
C29 H29A 0.9700
C29 H29B 0.9700
C30 C31 1.539(4)
C30 H30A 0.9700
C30 H30B 0.9700
C31 C33 1.525(5)
C31 C32 1.532(5)
C31 H31 0.9800
C32 H32A 0.9700
C32 H32B 0.9700
C33 H33A 0.9700
C33 H33B 0.9700
C34 C39 1.542(4)
C34 C40 1.542(4)
C34 C35 1.548(4)
C35 C36 1.531(4)
C35 H35A 0.9700
C35 H35B 0.9700
C36 C37 1.529(5)
C36 C42 1.533(5)
C36 H36 0.9800
C37 C38 1.521(5)
C37 H37A 0.9700
C37 H37B 0.9700
C38 C43 1.527(4)
C38 C39 1.528(4)
C38 H38 0.9800
C39 H39A 0.9700
C39 H39B 0.9700
C40 C41 1.532(4)
C40 H40A 0.9700
C40 H40B 0.9700
C41 C42 1.518(5)
C41 C43 1.519(4)
C41 H41 0.9800
C42 H42A 0.9700
C42 H42B 0.9700
C43 H43A 0.9700
C43 H43B 0.9700
P2 C51 1.864(3)
P2 C67 1.893(3)
P2 C77 1.925(3)
O3 C49 1.373(3)
O3 C50 1.418(4)
O4 C45 1.375(4)
O4 C46 1.418(5)
C44 C45 1.400(4)
C44 C51 1.417(4)
C44 C52 1.521(4)
C45 C47 1.379(5)
C46 H46A 0.9600
C46 H46B 0.9600
C46 H46C 0.9600
C47 C48 1.375(5)
C47 H47 0.9300
C48 C49 1.372(4)
C48 H48 0.9300
C49 C51 1.417(4)
C50 H50A 0.9600
C50 H50B 0.9600
C50 H50C 0.9600
C52 C53 1.398(4)
C52 C63 1.411(4)
C53 C57 1.392(5)
C53 C54 1.531(5)
C54 C55 1.526(6)
C54 C56 1.532(6)
C54 H54 0.9800
C55 H55A 0.9600
C55 H55B 0.9600
C55 H55C 0.9600
C56 H56A 0.9600
C56 H56B 0.9600
C56 H56C 0.9600
C57 C58 1.390(5)
C57 H57 0.9300
C58 C62 1.369(5)
C58 C59B 1.41(3)
C58 C59A 1.587(13)
C59A C60A 1.500(14)
C59A C61A 1.518(10)
C59A H59A 0.9800
C60A H60A 0.9600
C60A H60B 0.9600
C60A H60C 0.9600
C61A H61A 0.9600
C61A H61B 0.9600
C61A H61C 0.9600
C59B C61B 1.501(17)
C59B C60B 1.506(15)
C59B H59B 0.9800
C60B H60D 0.9600
C60B H60E 0.9600
C60B H60F 0.9600
C61B H61D 0.9600
C61B H61E 0.9600
C61B H61F 0.9600
C62 C63 1.378(4)
C62 H62 0.9300
C63 C64 1.508(4)
C64 C65 1.522(5)
C64 C66 1.528(5)
C64 H64 0.9800
C65 H65A 0.9600
C65 H65B 0.9600
C65 H65C 0.9600
C66 H66A 0.9600
C66 H66B 0.9600
C66 H66C 0.9600
C67 C72 1.538(4)
C67 C68 1.539(4)
C67 C73 1.548(4)
C68 C69 1.539(4)
C68 H68A 0.9700
C68 H68B 0.9700
C69 C70 1.524(5)
C69 C75 1.530(5)
C69 H69 0.9800
C70 C71 1.526(5)
C70 H70A 0.9700
C70 H70B 0.9700
C71 C76 1.520(5)
C71 C72 1.535(5)
C71 H71 0.9800
C72 H72A 0.9700
C72 H72B 0.9700
C73 C74 1.532(4)
C73 H73A 0.9700
C73 H73B 0.9700
C74 C75 1.519(5)
C74 C76 1.527(5)
C74 H74 0.9800
C75 H75A 0.9700
C75 H75B 0.9700
C76 H76A 0.9700
C76 H76B 0.9700
C77 C82 1.539(4)
C77 C78 1.544(4)
C77 C83 1.548(4)
C78 C79 1.531(4)
C78 H78A 0.9700
C78 H78B 0.9700
C79 C85 1.525(5)
C79 C80 1.528(5)
C79 H79 0.9800
C80 C81 1.529(5)
C80 H80A 0.9700
C80 H80B 0.9700
C81 C86 1.518(5)
C81 C82 1.534(4)
C81 H81 0.9800
C82 H82A 0.9700
C82 H82B 0.9700
C83 C84 1.538(5)
C83 H83A 0.9700
C83 H83B 0.9700
C84 C85 1.520(5)
C84 C86 1.520(5)
C84 H84 0.9800
C85 H85A 0.9700
C85 H85B 0.9700
C86 H86A 0.9700
C86 H86B 0.9700

loop_
_geom_hbond_atom_site_label_D
_geom_hbond_atom_site_label_H
_geom_hbond_atom_site_label_A
_geom_hbond_distance_DH
_geom_hbond_distance_HA
_geom_hbond_distance_DA
_geom_hbond_angle_DHA
_geom_hbond_site_symmetry_A
C7 H7B O2 0.96 2.49 3.366(4) 152.0 2_757
C29 H29B O1 0.97 2.41 2.971(4) 116.3 .
C39 H39A O1 0.97 2.52 3.243(4) 131.4 .
C40 H40B O1 0.97 2.39 3.148(4) 134.2 .
C68 H68A O3 0.97 2.41 2.964(4) 115.5 .
C78 H78A O3 0.97 2.34 3.099(4) 134.1 .
C82 H82B O3 0.97 2.48 3.202(4) 131.1 .

loop_
_geom_torsion_atom_site_label_1
_geom_torsion_atom_site_label_2
_geom_torsion_atom_site_label_3
_geom_torsion_atom_site_label_4
_geom_torsion
C24 P1 C1 C2 -69.5(3)
C34 P1 C1 C2 48.1(3)
C24 P1 C1 C8 117.8(2)
C34 P1 C1 C8 -124.6(2)
C3 O1 C2 C4 1.2(4)
C3 O1 C2 C1 -177.9(3)
C8 C1 C2 C4 -0.2(4)
P1 C1 C2 C4 -172.9(2)
C8 C1 C2 O1 179.0(2)
P1 C1 C2 O1 6.3(4)
O1 C2 C4 C5 -176.1(3)
C1 C2 C4 C5 3.1(5)
C2 C4 C5 C6 -1.5(5)
C7 O2 C6 C5 -11.0(4)
C7 O2 C6 C8 169.3(3)
C4 C5 C6 O2 177.4(3)
C4 C5 C6 C8 -3.0(5)
O2 C6 C8 C1 -174.4(3)
C5 C6 C8 C1 5.9(4)
O2 C6 C8 C9 8.5(4)
C5 C6 C8 C9 -171.2(3)
C2 C1 C8 C6 -4.2(4)
P1 C1 C8 C6 169.0(2)
C2 C1 C8 C9 172.5(3)
P1 C1 C8 C9 -14.2(4)
C6 C8 C9 C20 -97.4(3)
C1 C8 C9 C20 85.7(4)
C6 C8 C9 C10 74.6(3)
C1 C8 C9 C10 -102.3(3)
C20 C9 C10 C14 -2.0(4)
C8 C9 C10 C14 -174.3(3)
C20 C9 C10 C11 172.9(3)
C8 C9 C10 C11 0.6(4)
C14 C10 C11 C12 -55.6(4)
C9 C10 C11 C12 129.4(3)
C14 C10 C11 C13 67.6(4)
C9 C10 C11 C13 -107.4(3)
C9 C10 C14 C15 1.3(5)
C11 C10 C14 C15 -173.9(3)
C10 C14 C15 C19 -0.4(5)
C10 C14 C15 C16A 174.8(4)
C10 C14 C15 C16B -170.8(10)
C14 C15 C16A C17A 96.6(7)
C19 C15 C16A C17A -88.7(7)
C14 C15 C16A C18A -144.5(5)
C19 C15 C16A C18A 30.2(8)
C14 C15 C16B C18B 11.0(17)
C19 C15 C16B C18B -160.1(10)
C14 C15 C16B C17B -91.8(14)
C19 C15 C16B C17B 97.1(12)
C14 C15 C19 C20 0.3(5)
C16A C15 C19 C20 -174.3(4)
C16B C15 C19 C20 173.2(7)
C15 C19 C20 C9 -1.0(5)
C15 C19 C20 C21 174.7(3)
C10 C9 C20 C19 1.9(4)
C8 C9 C20 C19 173.9(3)
C10 C9 C20 C21 -173.7(3)
C8 C9 C20 C21 -1.7(4)
C19 C20 C21 C22 40.2(4)
C9 C20 C21 C22 -144.2(3)
C19 C20 C21 C23 -85.2(4)
C9 C20 C21 C23 90.4(4)
C1 P1 C24 C29 55.9(3)
C34 P1 C24 C29 -59.9(3)
C1 P1 C24 C25 -64.9(2)
C34 P1 C24 C25 179.27(19)
C1 P1 C24 C30 -178.43(19)
C34 P1 C24 C30 65.8(2)
C29 C24 C25 C26 58.9(3)
C30 C24 C25 C26 -58.1(3)
P1 C24 C25 C26 -171.6(2)
C24 C25 C26 C32 60.3(4)
C24 C25 C26 C27 -59.9(4)
C32 C26 C27 C28 -60.8(4)
C25 C26 C27 C28 59.5(4)
C26 C27 C28 C33 60.6(4)
C26 C27 C28 C29 -60.2(4)
C25 C24 C29 C28 -58.9(3)
C30 C24 C29 C28 56.8(4)
P1 C24 C29 C28 -178.5(2)
C27 C28 C29 C24 60.9(4)
C33 C28 C29 C24 -59.7(4)
C29 C24 C30 C31 -56.8(3)
C25 C24 C30 C31 59.0(3)
P1 C24 C30 C31 170.8(2)
C24 C30 C31 C33 59.0(4)
C24 C30 C31 C32 -61.5(4)
C27 C26 C32 C31 59.6(4)
C25 C26 C32 C31 -60.3(4)
C33 C31 C32 C26 -59.3(4)
C30 C31 C32 C26 60.8(4)
C27 C28 C33 C31 -59.8(4)
C29 C28 C33 C31 60.9(4)
C32 C31 C33 C28 59.4(4)
C30 C31 C33 C28 -60.4(4)
C39 C34 C35 C36 -57.8(3)
C40 C34 C35 C36 57.8(3)
P1 C34 C35 C36 -175.0(2)
C34 C35 C36 C37 60.0(4)
C34 C35 C36 C42 -59.6(3)
C35 C36 C37 C38 -59.9(4)
C42 C36 C37 C38 60.2(3)
C36 C37 C38 C43 -60.3(3)
C36 C37 C38 C39 59.9(3)
C37 C38 C39 C34 -60.0(3)
C43 C38 C39 C34 60.3(3)
C40 C34 C39 C38 -58.0(3)
C35 C34 C39 C38 57.6(3)
P1 C34 C39 C38 170.1(2)
C39 C34 C40 C41 57.8(3)
C35 C34 C40 C41 -57.8(3)
P1 C34 C40 C41 -175.3(2)
C34 C40 C41 C42 60.3(3)
C34 C40 C41 C43 -60.2(3)
C43 C41 C42 C36 60.9(3)
C40 C41 C42 C36 -59.7(3)
C37 C36 C42 C41 -60.5(3)
C35 C36 C42 C41 59.4(4)
C42 C41 C43 C38 -60.6(3)
C40 C41 C43 C38 60.3(4)
C37 C38 C43 C41 60.3(3)
C39 C38 C43 C41 -60.3(4)
C46 O4 C45 C47 6.0(5)
C46 O4 C45 C44 -173.0(4)
C51 C44 C45 O4 175.9(3)
C52 C44 C45 O4 -0.1(4)
C51 C44 C45 C47 -3.2(5)
C52 C44 C45 C47 -179.2(3)
O4 C45 C47 C48 -177.0(3)
C44 C45 C47 C48 2.1(5)
C45 C47 C48 C49 0.5(5)
C47 C48 C49 O3 177.8(3)
C47 C48 C49 C51 -1.9(5)
C50 O3 C49 C48 -15.7(4)
C50 O3 C49 C51 164.1(3)
C45 C44 C51 C49 1.8(4)
C52 C44 C51 C49 177.3(3)
C45 C44 C51 P2 -174.6(2)
C52 C44 C51 P2 0.9(4)
C48 C49 C51 C44 0.7(4)
O3 C49 C51 C44 -179.0(3)
C48 C49 C51 P2 176.9(2)
O3 C49 C51 P2 -2.8(4)
C67 P2 C51 C44 -113.1(2)
C77 P2 C51 C44 129.7(2)
C67 P2 C51 C49 70.7(3)
C77 P2 C51 C49 -46.5(3)
C45 C44 C52 C53 -78.7(4)
C51 C44 C52 C53 105.6(4)
C45 C44 C52 C63 91.2(4)
C51 C44 C52 C63 -84.5(4)
C63 C52 C53 C57 2.4(5)
C44 C52 C53 C57 172.3(3)
C63 C52 C53 C54 -174.2(3)
C44 C52 C53 C54 -4.3(5)
C57 C53 C54 C55 48.9(5)
C52 C53 C54 C55 -134.4(4)
C57 C53 C54 C56 -74.1(5)
C52 C53 C54 C56 102.7(4)
C52 C53 C57 C58 -2.1(6)
C54 C53 C57 C58 174.8(4)
C53 C57 C58 C62 0.9(6)
C53 C57 C58 C59B -178.4(16)
C53 C57 C58 C59A -172.5(6)
C62 C58 C59A C60A 39.4(10)
C57 C58 C59A C60A -147.7(6)
C62 C58 C59A C61A -83.9(10)
C57 C58 C59A C61A 89.0(8)
C62 C58 C59B C61B 159.7(19)
C57 C58 C59B C61B -21(3)
C62 C58 C59B C60B -60(3)
C57 C58 C59B C60B 119(2)
C57 C58 C62 C63 -0.2(5)
C59B C58 C62 C63 179.2(15)
C59A C58 C62 C63 172.9(6)
C58 C62 C63 C52 0.6(5)
C58 C62 C63 C64 -176.2(3)
C53 C52 C63 C62 -1.7(5)
C44 C52 C63 C62 -171.9(3)
C53 C52 C63 C64 175.0(3)
C44 C52 C63 C64 4.8(5)
C62 C63 C64 C65 -46.4(4)
C52 C63 C64 C65 136.9(3)
C62 C63 C64 C66 77.7(4)
C52 C63 C64 C66 -99.0(4)
C51 P2 C67 C72 64.5(2)
C77 P2 C67 C72 -179.5(2)
C51 P2 C67 C68 -56.4(3)
C77 P2 C67 C68 59.6(3)
C51 P2 C67 C73 178.2(2)
C77 P2 C67 C73 -65.8(2)
C72 C67 C68 C69 58.4(3)
C73 C67 C68 C69 -56.9(3)
P2 C67 C68 C69 178.1(2)
C67 C68 C69 C70 -60.9(4)
C67 C68 C69 C75 59.5(4)
C75 C69 C70 C71 -60.3(4)
C68 C69 C70 C71 60.1(4)
C69 C70 C71 C76 60.4(4)
C69 C70 C71 C72 -59.3(4)
C76 C71 C72 C67 -59.9(4)
C70 C71 C72 C67 59.8(4)
C68 C67 C72 C71 -58.2(3)
C73 C67 C72 C71 58.2(3)
P2 C67 C72 C71 172.5(2)
C72 C67 C73 C74 -58.6(3)
C68 C67 C73 C74 56.9(3)
P2 C67 C73 C74 -171.0(2)
C67 C73 C74 C75 -59.4(4)
C67 C73 C74 C76 60.8(3)
C76 C74 C75 C69 -59.5(4)
C73 C74 C75 C69 60.5(4)
C70 C69 C75 C74 60.0(4)
C68 C69 C75 C74 -60.5(4)
C70 C71 C76 C74 -60.3(4)
C72 C71 C76 C74 59.5(4)
C75 C74 C76 C71 60.0(4)
C73 C74 C76 C71 -60.3(4)
C82 C77 C78 C79 -57.4(3)
C83 C77 C78 C79 58.2(3)
P2 C77 C78 C79 175.4(2)
C77 C78 C79 C85 -60.6(4)
C77 C78 C79 C80 60.2(4)
C85 C79 C80 C81 60.1(4)
C78 C79 C80 C81 -60.8(4)
C79 C80 C81 C86 -60.3(4)
C79 C80 C81 C82 60.4(4)
C86 C81 C82 C77 60.8(4)
C80 C81 C82 C77 -59.8(4)
C78 C77 C82 C81 57.4(3)
C83 C77 C82 C81 -58.5(3)
P2 C77 C82 C81 -170.2(2)
C82 C77 C83 C84 58.3(3)
C78 C77 C83 C84 -58.2(3)
P2 C77 C83 C84 174.5(2)
C77 C83 C84 C85 60.4(4)
C77 C83 C84 C86 -60.4(4)
C86 C84 C85 C79 60.3(4)
C83 C84 C85 C79 -60.4(4)
C80 C79 C85 C84 -60.2(4)
C78 C79 C85 C84 60.7(4)
C80 C81 C86 C84 60.5(4)
C82 C81 C86 C84 -60.2(4)
C85 C84 C86 C81 -60.5(4)
C83 C84 C86 C81 60.1(4)
